data_2010346
loop_
_publ_author_name
'Pohl, Ehmke'
'Herbst-Irmer, Regine'
'Schimpf, Ralph'
'Tietze, Lutz F.'

_publ_section_title
;(+)-<i>N</i>-Trichloroacetyl-7,8-dimethoxy-1-vinyl-2,3,4,5-tetrahydro-1<i>H</i>-3-benzazepine
 at 153 K
;
_journal_issue 12
_journal_name_full 'Acta Crystallographica Section C'
_journal_page_first 1978
_journal_page_last 1980
_journal_paper_doi 10.1107/S010827019400538X
_journal_volume 50
_journal_year 1994
_chemical_formula_sum 'C16 H18 Cl3 N O3'
_chemical_formula_weight 378.66
_chemical_name_systematic (S)-N-trichloroacetyl-7,8-dimethoxy-1-vinyl-2,3,4,5-tetrahydro-1H-3-benzazepine
_space_group_IT_number 4
_symmetry_cell_setting monoclinic
_symmetry_space_group_name_Hall 'P 2yb'
_symmetry_space_group_name_H-M 'P 1 21 1'
_audit_creation_method SHELXL
_cell_angle_alpha 90.00
_cell_angle_beta 94.38(10)
_cell_angle_gamma 90.00
_cell_formula_units_Z 2
_cell_length_a 7.717(6)
_cell_length_b 7.371(11)
_cell_length_c 14.901(18)
_cell_measurement_reflns_used 50
_cell_measurement_temperature 153(2)
_cell_measurement_theta_max 12.5
_cell_measurement_theta_min 10
_cell_volume 845.1(18)
_computing_cell_refinement DIF4
_computing_data_collection 'DIF4 (Stoe & Cie, 1988a)'
_computing_data_reduction 'REDU4 (Stoe & Cie, 1988b)'
_computing_molecular_graphics 'SHELXTL-Plus (Sheldrick 1991)'
_computing_publication_material SHELXL93
_computing_structure_refinement 'SHELXL93 (Sheldrick, 1993)'
_computing_structure_solution 'SHELXS86 (Sheldrick, 1990)'
_diffrn_ambient_temperature 153(2)
_diffrn_measurement_device 'Stoe-Siemens four-circle diffractometer'
_diffrn_measurement_method 'Profile data from 2\q/\w'
_diffrn_radiation_monochromator graphite
_diffrn_radiation_source 'fine-focus sealed tube'
_diffrn_radiation_type MoK\a
_diffrn_radiation_wavelength 0.71073
_diffrn_reflns_av_R_equivalents 0.0243
_diffrn_reflns_av_sigmaI/netI 0.0126
_diffrn_reflns_limit_h_max 8
_diffrn_reflns_limit_h_min -8
_diffrn_reflns_limit_k_max 7
_diffrn_reflns_limit_k_min -7
_diffrn_reflns_limit_l_max 15
_diffrn_reflns_limit_l_min -16
_diffrn_reflns_number 2308
_diffrn_reflns_theta_max 22.54
_diffrn_reflns_theta_min 3.07
_diffrn_standards_decay_% 0
_diffrn_standards_interval_time 90
_diffrn_standards_number 3
_exptl_absorpt_coefficient_mu 0.555
_exptl_absorpt_correction_type none
_exptl_crystal_colour Plates
_exptl_crystal_density_diffrn 1.488
_exptl_crystal_description Colorless
_exptl_crystal_F_000 392
_exptl_crystal_size_max 1.20
_exptl_crystal_size_mid 0.40
_exptl_crystal_size_min 0.10
_refine_diff_density_max .256
_refine_diff_density_min -.359
_refine_ls_abs_structure_details 'Flack (1983), \c =0.04(6)'
_refine_ls_abs_structure_Flack 0.04(6)
_refine_ls_extinction_method none
_refine_ls_goodness_of_fit_all 1.078
_refine_ls_goodness_of_fit_obs 1.079
_refine_ls_matrix_type full
_refine_ls_number_parameters 210
_refine_ls_number_reflns 2123
_refine_ls_number_restraints 1
_refine_ls_restrained_S_all 1.094
_refine_ls_restrained_S_obs 1.079
_refine_ls_R_factor_all 0.0339
_refine_ls_R_factor_obs 0.0328
_refine_ls_shift/esd_max 0.001
_refine_ls_shift/esd_mean 0.000
_refine_ls_structure_factor_coef Fsqd
_refine_ls_weighting_scheme
; calc w=1/[s^2^(Fo^2^)+(0.0667P)^2^ +0.1913P] where P =
  (Fo^2^+2F~c~^2^)/3
;
_refine_ls_wR_factor_all 0.0858
_refine_ls_wR_factor_obs 0.0841
_reflns_number_observed 2096
_reflns_number_total 2125
_reflns_observed_criterion >2sigma(I)
_cod_data_source_file sh1101.cif
_cod_data_source_block ralph
_cod_depositor_comments
;
The following automatic conversions were performed:
'_symmetry_cell_setting' value 'Monoclinic' changed to 'monoclinic'
according to '/home/saulius/struct/CIF-dictionaries/cif_core.dic'
dictionary named 'cif_core.dic' version 2.4.1 from 2010-06-29.

Automatic conversion script
Id: cif_fix_enum 1527 2010-12-29 10:47:43Z saulius 

The following automatic conversions were performed:

'_symmetry_cell_setting' value 'Monoclinic' changed to 'monoclinic'
according to /home/saulius/struct/CIF-dictionaries/cif_core.dic
dictionary named 'cif_core.dic' version 2.4.1 from 2010-06-29.

Automatic conversion script
Id: cif_fix_values 1715 2011-07-08 13:25:40Z adriana 
;
_cod_original_sg_symbol_H-M 'P 21'
_cod_database_code 2010346

loop_
_symmetry_equiv_pos_as_xyz
'x, y, z'
'-x, y+1/2, -z'

loop_
_atom_site_aniso_label
_atom_site_aniso_U_11
_atom_site_aniso_U_22
_atom_site_aniso_U_33
_atom_site_aniso_U_12
_atom_site_aniso_U_13
_atom_site_aniso_U_23
C1 0.0159(13) 0.0248(14) 0.027(2) -0.0029(11) -0.0021(11) 0.0059(12)
C2 0.0161(13) 0.033(2) 0.024(2) -0.0049(11) -0.0005(11) 0.0027(12)
N3 0.0164(11) 0.0267(12) 0.0219(11) -0.0004(10) -0.0018(9) 0.0033(10)
C4 0.0169(13) 0.0229(14) 0.0241(14) -0.0011(11) -0.0031(11) 0.0014(12)
C5 0.0173(14) 0.0262(14) 0.0232(15) -0.0041(11) -0.0002(11) 0.0060(11)
C5A 0.0148(14) 0.024(2) 0.0207(15) -0.0008(11) -0.0001(11) -0.0011(11)
C6 0.0162(13) 0.0214(13) 0.0236(14) -0.0004(12) 0.0026(11) 0.0040(12)
C7 0.0127(13) 0.0240(15) 0.0288(15) -0.0027(11) 0.0036(11) -0.0031(12)
C8 0.0139(14) 0.029(2) 0.0209(13) -0.0002(11) -0.0015(10) -0.0013(12)
C9 0.0193(14) 0.0227(14) 0.0214(15) 0.0005(11) 0.0019(11) 0.0050(11)
C9A 0.0165(13) 0.023(2) 0.0215(14) -0.0003(11) 0.0015(10) 0.0012(11)
C10 0.0205(14) 0.0216(14) 0.042(2) -0.0055(12) -0.0049(13) 0.0040(13)
C11 0.032(2) 0.027(2) 0.040(2) 0.0011(13) -0.0014(14) -0.0038(13)
C31 0.0161(14) 0.034(2) 0.029(2) -0.0018(13) -0.0002(12) 0.0035(13)
C32 0.0149(13) 0.042(2) 0.0290(14) -0.0061(13) -0.0011(11) -0.0024(15)
Cl1 0.0375(5) 0.0744(7) 0.0309(5) -0.0305(5) -0.0129(3) 0.0068(4)
Cl2 0.0202(4) 0.0547(5) 0.0311(4) 0.0136(3) -0.0013(3) 0.0058(3)
Cl3 0.0256(4) 0.0385(4) 0.0306(4) -0.0017(3) 0.0061(3) -0.0038(3)
O1 0.0322(12) 0.0451(14) 0.0409(13) -0.0219(11) -0.0112(10) 0.0152(10)
O2 0.0171(11) 0.0291(11) 0.0400(12) -0.0073(8) -0.0068(9) 0.0063(9)
C81 0.032(2) 0.057(2) 0.041(2) -0.009(2) -0.0172(15) 0.022(2)
C71 0.023(2) 0.024(2) 0.060(2) -0.0066(13) -0.0062(14) 0.003(2)
O3 0.0189(10) 0.0343(11) 0.0261(10) -0.0055(9) -0.0093(8) 0.0063(9)

loop_
_atom_site_label
_atom_site_fract_x
_atom_site_fract_y
_atom_site_fract_z
_atom_site_U_iso_or_equiv
_atom_site_thermal_displace_type
_atom_site_calc_flag
_atom_site_refinement_flags
_atom_site_occupancy
_atom_site_disorder_group
_atom_site_type_symbol
C1 -0.2831(3) -0.5202(4) -0.6769(2) 0.0226(6) Uani d . 1 . C
H1 -0.2806(3) -0.5938(4) -0.6205(2) 0.027 Uiso calc R 1 . H
C2 -0.4592(3) -0.4181(4) -0.6834(2) 0.0245(6) Uani d . 1 . C
H2A -0.5514(3) -0.5033(4) -0.6678(2) 0.029 Uiso calc R 1 . H
H2B -0.4534(3) -0.3196(4) -0.6381(2) 0.029 Uiso calc R 1 . H
N3 -0.5086(3) -0.3399(3) -0.77162(15) 0.0219(5) Uani d . 1 . N
C4 -0.4135(3) -0.1775(4) -0.7939(2) 0.0215(6) Uani d . 1 . C
H4A -0.4203(3) -0.0878(4) -0.7449(2) 0.026 Uiso calc R 1 . H
H4B -0.4699(3) -0.1236(4) -0.8496(2) 0.026 Uiso calc R 1 . H
C5 -0.2217(3) -0.2148(4) -0.8079(2) 0.0223(6) Uani d . 1 . C
H5A -0.2155(3) -0.3217(4) -0.8477(2) 0.027 Uiso calc R 1 . H
H5B -0.1751(3) -0.1097(4) -0.8397(2) 0.027 Uiso calc R 1 . H
C5A -0.1050(3) -0.2489(4) -0.7234(2) 0.0201(6) Uani d . 1 . C
C6 0.0350(3) -0.1324(4) -0.7048(2) 0.0204(6) Uani d . 1 . C
H6 0.0484(3) -0.0306(4) -0.7428(2) 0.024 Uiso calc R 1 . H
C7 0.1548(3) -0.1611(4) -0.6327(2) 0.0217(6) Uani d . 1 . C
C8 0.1383(3) -0.3108(4) -0.5781(2) 0.0214(6) Uani d . 1 . C
C9 -0.0049(3) -0.4229(4) -0.5941(2) 0.0211(6) Uani d . 1 . C
H9 -0.0194(3) -0.5224(4) -0.5548(2) 0.025 Uiso calc R 1 . H
C9A -0.1279(3) -0.3940(3) -0.6657(2) 0.0202(6) Uani d . 1 . C
C10 -0.2743(4) -0.6541(4) -0.7527(2) 0.0285(7) Uani d . 1 . C
H10 -0.3757(4) -0.7242(4) -0.7678(2) 0.034 Uiso calc R 1 . H
C11 -0.1408(4) -0.6837(4) -0.8000(2) 0.0330(7) Uani d . 1 . C
H11A -0.0363(4) -0.6171(4) -0.7876(2) 0.040 Uiso calc R 1 . H
H11B -0.1485(4) -0.7718(4) -0.8467(2) 0.040 Uiso calc R 1 . H
C31 -0.6326(4) -0.4287(4) -0.8235(2) 0.0264(7) Uani d . 1 . C
C32 -0.6938(3) -0.3494(4) -0.9182(2) 0.0289(7) Uani d . 1 . C
Cl1 -0.85843(11) -0.48867(13) -0.96855(5) 0.0484(3) Uani d . 1 . Cl
Cl2 -0.78248(9) -0.12741(11) -0.91059(5) 0.0355(2) Uani d . 1 . Cl
Cl3 -0.52019(9) -0.34558(10) -0.98992(4) 0.0314(2) Uani d . 1 . Cl
O1 -0.6998(3) -0.5676(3) -0.8012(2) 0.0401(6) Uani d . 1 . O
O2 0.2929(2) -0.0477(3) -0.61015(14) 0.0292(5) Uani d . 1 . O
C81 0.2640(4) -0.4970(5) -0.4609(2) 0.0442(9) Uani d . 1 . C
H81A 0.164(2) -0.4966(16) -0.4240(14) 0.066 Uiso calc R 1 . H
H81B 0.3716(16) -0.5078(18) -0.4219(14) 0.066 Uiso calc R 1 . H
H81C 0.254(4) -0.6000(6) -0.5026(2) 0.066 Uiso calc R 1 . H
C71 0.2933(4) 0.1223(4) -0.6557(2) 0.0364(8) Uani d . 1 . C
H71A 0.3929(16) 0.1945(12) -0.6317(10) 0.055 Uiso calc R 1 . H
H71B 0.1854(13) 0.1876(13) -0.6466(12) 0.055 Uiso calc R 1 . H
H71C 0.302(3) 0.1017(4) -0.7202(3) 0.055 Uiso calc R 1 . H
O3 0.2667(2) -0.3339(3) -0.51025(12) 0.0270(5) Uani d . 1 . O

loop_
_atom_type_symbol
_atom_type_description
_atom_type_scat_dispersion_real
_atom_type_scat_dispersion_imag
_atom_type_scat_source
C C .0033 .0016 'International Tables Vol C Tables 4.2.6.8 and 6.1.1.4'
H H .0000 .0000 'International Tables Vol C Tables 4.2.6.8 and 6.1.1.4'
N N .0061 .0033 'International Tables Vol C Tables 4.2.6.8 and 6.1.1.4'
O O .0106 .0060 'International Tables Vol C Tables 4.2.6.8 and 6.1.1.4'
Cl Cl .1484 .1585 'International Tables Vol C Tables 4.2.6.8 and 6.1.1.4'

loop_
_geom_angle_atom_site_label_1
_geom_angle_atom_site_label_2
_geom_angle_atom_site_label_3
_geom_angle
_geom_angle_publ_flag
C10 C1 C9A 113.8(2) y
C10 C1 C2 111.2(2) y
C9A C1 C2 113.0(2) y
N3 C2 C1 114.5(2) y
C31 N3 C4 127.9(2) y
C31 N3 C2 116.6(2) y
C4 N3 C2 115.4(2) y
N3 C4 C5 113.1(2) y
C5A C5 C4 115.9(2) y
C6 C5A C9A 119.0(2) y
C6 C5A C5 117.8(2) y
C9A C5A C5 123.1(2) y
C7 C6 C5A 121.6(3) y
O2 C7 C6 123.9(3) y
O2 C7 C8 116.5(3) y
C6 C7 C8 119.6(2) y
O3 C8 C7 116.0(2) y
O3 C8 C9 125.1(2) y
C7 C8 C9 118.9(3) y
C8 C9 C9A 122.0(3) y
C9 C9A C5A 118.7(2) y
C9 C9A C1 118.5(2) y
C5A C9A C1 122.7(2) y
C11 C10 C1 126.6(3) y
O1 C31 N3 123.6(3) y
O1 C31 C32 117.3(3) y
N3 C31 C32 119.1(3) y
C31 C32 Cl1 109.0(2) y
C31 C32 Cl3 111.0(2) y
Cl1 C32 Cl3 107.9(2) y
C31 C32 Cl2 112.1(2) y
Cl1 C32 Cl2 107.2(2) y
Cl3 C32 Cl2 109.6(2) y
C7 O2 C71 116.6(2) y
C8 O3 C81 116.8(2) y

loop_
_geom_bond_atom_site_label_1
_geom_bond_atom_site_label_2
_geom_bond_site_symmetry_2
_geom_bond_distance
_geom_bond_publ_flag
C1 C10 . 1.505(4) y
C1 C9A . 1.516(4) y
C1 C2 . 1.550(4) y
C2 N3 . 1.459(4) y
N3 C31 . 1.352(4) y
N3 C4 . 1.455(4) y
C4 C5 . 1.535(4) y
C5 C5A . 1.512(4) y
C5A C6 . 1.391(4) y
C5A C9A . 1.391(4) y
C6 C7 . 1.380(4) y
C7 O2 . 1.376(4) y
C7 C8 . 1.382(4) y
C8 O3 . 1.371(4) y
C8 C9 . 1.385(4) y
C9 C9A . 1.390(4) y
C10 C11 . 1.310(5) y
C31 O1 . 1.206(4) y
C31 C32 . 1.566(5) y
C32 Cl1 . 1.756(3) y
C32 Cl3 . 1.776(3) y
C32 Cl2 . 1.781(4) y
O2 C71 . 1.425(4) y
C81 O3 . 1.410(4) y

loop_
_cod_related_entry_id
_cod_related_entry_database
_cod_related_entry_code
1 ChemSpider 21187491
